data_7013731
loop_
_publ_author_name
'Kirin, Srecko I.'
'Happel, Christoph M.'
'Hrubanova, Silvia'
'Weyhermuller, Thomas'
'Klein, Christoph'
'Metzler-Nolte, Nils'

_publ_section_title
;
 Synthesis, structure and comparison of the DNA cleavage ability of
 metal complexes M(II)L with the
 N-(2-ethoxyethanol)-bis(2-picolyl)amine ligand L (M = Co, Ni, Cu and
 Zn).
;
_journal_issue 8
_journal_name_full 'Dalton transactions (Cambridge, England : 2003)'
_journal_page_first 1201
_journal_page_last 1207
_journal_paper_doi 10.1039/b313634e
_journal_year 2004
_chemical_formula_moiety '[C16 H21 N4 O5 Zn]+, (N O3)-'
_chemical_formula_sum 'C16 H21 N5 O8 Zn'
_chemical_formula_weight 476.75
_chemical_name_systematic
;
?
;
_space_group_IT_number 33
_symmetry_cell_setting orthorhombic
_symmetry_space_group_name_Hall 'P 2c -2n'
_symmetry_space_group_name_H-M 'P n a 21'
_atom_sites_solution_hydrogens geom
_atom_sites_solution_primary direct
_atom_sites_solution_secondary difmap
_audit_creation_method SHELXL-97
_cell_angle_alpha 90.00
_cell_angle_beta 90.00
_cell_angle_gamma 90.00
_cell_formula_units_Z 4
_cell_length_a 15.5272(6)
_cell_length_b 9.8286(3)
_cell_length_c 13.1569(6)
_cell_measurement_temperature 100(2)
_cell_volume 2007.88(13)
_computing_cell_refinement 'Nonius Collect Software'
_computing_data_collection 'Nonius Collect Software'
_computing_data_reduction 'Nonius Collect Software'
_computing_structure_refinement 'SHELXL-97 (Sheldrick, 1997)'
_computing_structure_solution 'SHELXS-97 (Sheldrick, 1990)'
_diffrn_ambient_temperature 100(2)
_diffrn_measured_fraction_theta_full 0.994
_diffrn_measured_fraction_theta_max 0.994
_diffrn_measurement_device_type 'Nonius Kappa-CCD'
_diffrn_measurement_method '553 images at 1.0 deg. in \w, 30 sec./frame'
_diffrn_radiation_monochromator graphite
_diffrn_radiation_source 'rotating anode'
_diffrn_radiation_type MoK\a
_diffrn_radiation_wavelength 0.71073
_diffrn_reflns_av_R_equivalents 0.0495
_diffrn_reflns_av_sigmaI/netI 0.0404
_diffrn_reflns_limit_h_max 23
_diffrn_reflns_limit_h_min -23
_diffrn_reflns_limit_k_max 14
_diffrn_reflns_limit_k_min -15
_diffrn_reflns_limit_l_max 20
_diffrn_reflns_limit_l_min -20
_diffrn_reflns_number 26063
_diffrn_reflns_theta_full 33.23
_diffrn_reflns_theta_max 33.23
_diffrn_reflns_theta_min 4.15
_exptl_absorpt_coefficient_mu 1.278
_exptl_absorpt_correction_type 'not corrected'
_exptl_crystal_colour colorless
_exptl_crystal_density_diffrn 1.577
_exptl_crystal_density_method 'not measured'
_exptl_crystal_description 'transparent cube'
_exptl_crystal_F_000 984
_exptl_crystal_size_max 0.18
_exptl_crystal_size_mid 0.16
_exptl_crystal_size_min 0.16
_refine_diff_density_max 0.510
_refine_diff_density_min -0.633
_refine_diff_density_rms 0.064
_refine_ls_abs_structure_details 'Flack H D (1983), Acta Cryst. A39, 876-881'
_refine_ls_abs_structure_Flack 0.032(7)
_refine_ls_extinction_method none
_refine_ls_goodness_of_fit_ref 1.030
_refine_ls_hydrogen_treatment mixed
_refine_ls_matrix_type full
_refine_ls_number_parameters 274
_refine_ls_number_reflns 7170
_refine_ls_number_restraints 1
_refine_ls_restrained_S_all 1.029
_refine_ls_R_factor_all 0.0317
_refine_ls_R_factor_gt 0.0297
_refine_ls_shift/su_max 0.001
_refine_ls_shift/su_mean 0.000
_refine_ls_structure_factor_coef Fsqd
_refine_ls_weighting_details 'w=1/[\s^2^(Fo^2^)+(0.0331P)^2^+0.6907P] where P=(Fo^2^+2Fc^2^)/3'
_refine_ls_weighting_scheme calc
_refine_ls_wR_factor_gt 0.0732
_refine_ls_wR_factor_ref 0.0745
_reflns_number_gt 6818
_reflns_number_total 7170
_reflns_threshold_expression >2sigma(I)
_cod_data_source_file b313634e.txt
_cod_data_source_block 1Zn(ST4460)
_cod_depositor_comments
;
The following automatic conversions were performed:

'_refine_ls_weighting_scheme' value 'calc
w=1/[\s^2^(Fo^2^)+(0.0331P)^2^+0.6907P] where P=(Fo^2^+2Fc^2^)/3' was
changed to 'calc'. New tag '_refine_ls_weighting_details' was
created. The value of the new tag was set to
'w=1/[\s^2^(Fo^2^)+(0.0331P)^2^+0.6907P] where P=(Fo^2^+2Fc^2^)/3'.

Automatic conversion script
Id: cif_fix_values 3143 2015-03-26 13:38:13Z robertas 
;
_cod_original_sg_symbol_H-M Pna2(1)
_cod_database_code 7013731

loop_
_symmetry_equiv_pos_as_xyz
'x, y, z'
'-x, -y, z+1/2'
'x+1/2, -y+1/2, z'
'-x+1/2, y+1/2, z+1/2'

loop_
_atom_site_label
_atom_site_type_symbol
_atom_site_fract_x
_atom_site_fract_y
_atom_site_fract_z
_atom_site_U_iso_or_equiv
_atom_site_adp_type
_atom_site_occupancy
_atom_site_calc_flag
_atom_site_refinement_flags
_atom_site_disorder_assembly
_atom_site_disorder_group
Zn1 Zn 0.745136(9) -0.136250(15) 0.28600(2) 0.01135(4) Uani 1 d . . .
N1 N 0.66683(8) -0.29345(13) 0.33222(9) 0.0127(2) Uani 1 d . . .
C2 C 0.59028(9) -0.27382(17) 0.37744(12) 0.0158(3) Uani 1 d . . .
H2 H 0.5690 -0.1837 0.3848 0.019 Uiso 1 calc R . .
C3 C 0.54145(10) -0.38134(18) 0.41368(13) 0.0188(3) Uani 1 d . . .
H3 H 0.4875 -0.3655 0.4457 0.023 Uiso 1 calc R . .
C4 C 0.57270(10) -0.51211(17) 0.40242(12) 0.0186(3) Uani 1 d . . .
H4 H 0.5408 -0.5876 0.4272 0.022 Uiso 1 calc R . .
C5 C 0.65116(10) -0.53179(16) 0.35455(11) 0.0156(3) Uani 1 d . . .
H5 H 0.6730 -0.6211 0.3447 0.019 Uiso 1 calc R . .
C6 C 0.69762(9) -0.41953(15) 0.32108(11) 0.0131(2) Uani 1 d . . .
C7 C 0.78663(9) -0.43447(15) 0.27519(12) 0.0140(2) Uani 1 d . . .
H7A H 0.8299 -0.4419 0.3302 0.017 Uiso 1 calc R . .
H7B H 0.7891 -0.5187 0.2341 0.017 Uiso 1 calc R . .
N8 N 0.80686(8) -0.31672(13) 0.21069(9) 0.0123(2) Uani 1 d . . .
C9 C 0.89958(9) -0.28752(16) 0.20356(12) 0.0163(3) Uani 1 d . . .
H9A H 0.9231 -0.3322 0.1421 0.020 Uiso 1 calc R . .
H9B H 0.9291 -0.3267 0.2635 0.020 Uiso 1 calc R . .
C10 C 0.91839(9) -0.13681(15) 0.19848(11) 0.0142(3) Uani 1 d . . .
C11 C 0.99486(10) -0.08836(19) 0.15688(12) 0.0185(3) Uani 1 d . . .
H11 H 1.0349 -0.1492 0.1266 0.022 Uiso 1 calc R . .
C12 C 1.01162(11) 0.0497(2) 0.16042(13) 0.0223(3) Uani 1 d . . .
H12 H 1.0636 0.0847 0.1329 0.027 Uiso 1 calc R . .
C13 C 0.95213(12) 0.13636(18) 0.20429(15) 0.0228(3) Uani 1 d . . .
H13 H 0.9628 0.2314 0.2077 0.027 Uiso 1 calc R . .
C14 C 0.87701(10) 0.08203(17) 0.24308(14) 0.0195(3) Uani 1 d . . .
H14 H 0.8358 0.1414 0.2728 0.023 Uiso 1 calc R . .
N15 N 0.86026(8) -0.05239(14) 0.24012(10) 0.0153(2) Uani 1 d . . .
C16 C 0.76692(10) -0.33508(17) 0.10915(12) 0.0152(3) Uani 1 d . . .
H16A H 0.7126 -0.3870 0.1166 0.018 Uiso 1 calc R . .
H16B H 0.8062 -0.3887 0.0655 0.018 Uiso 1 calc R . .
C17 C 0.74815(9) -0.20154(18) 0.05872(12) 0.0167(3) Uani 1 d . . .
H17A H 0.8021 -0.1502 0.0468 0.020 Uiso 1 calc R . .
H17B H 0.7190 -0.2160 -0.0073 0.020 Uiso 1 calc R . .
O18 O 0.69328(8) -0.12937(12) 0.12700(9) 0.0163(2) Uani 1 d . . .
C19 C 0.67402(11) 0.00690(17) 0.09680(13) 0.0188(3) Uani 1 d . . .
H19A H 0.6404 0.0078 0.0329 0.023 Uiso 1 calc R . .
H19B H 0.7276 0.0599 0.0866 0.023 Uiso 1 calc R . .
C20 C 0.62207(10) 0.06440(18) 0.18305(13) 0.0192(3) Uani 1 d . . .
H20A H 0.6126 0.1631 0.1729 0.023 Uiso 1 calc R . .
H20B H 0.5653 0.0188 0.1869 0.023 Uiso 1 calc R . .
O21 O 0.67000(7) 0.04106(12) 0.27462(10) 0.0174(2) Uani 1 d . . .
H21 H 0.6434(15) 0.071(3) 0.324(2) 0.021 Uiso 1 d . . .
N30 N 0.79443(9) -0.15407(13) 0.49191(10) 0.0154(2) Uani 1 d . . .
O31 O 0.75021(7) -0.06971(13) 0.43959(9) 0.0187(2) Uani 1 d . . .
O32 O 0.84074(8) -0.23757(13) 0.44626(10) 0.0205(2) Uani 1 d . . .
O33 O 0.79071(10) -0.15039(14) 0.58565(10) 0.0266(3) Uani 1 d . . .
N40 N 0.50173(9) 0.13134(14) 0.41674(12) 0.0179(2) Uani 1 d . . .
O41 O 0.58150(8) 0.15957(13) 0.42167(11) 0.0233(2) Uani 1 d . . .
O42 O 0.47804(9) 0.03346(16) 0.36461(14) 0.0370(4) Uani 1 d . . .
O43 O 0.44967(9) 0.20373(16) 0.46258(13) 0.0343(3) Uani 1 d . . .

loop_
_atom_site_aniso_label
_atom_site_aniso_U_11
_atom_site_aniso_U_22
_atom_site_aniso_U_33
_atom_site_aniso_U_23
_atom_site_aniso_U_13
_atom_site_aniso_U_12
Zn1 0.01110(6) 0.01087(7) 0.01210(7) 0.00032(8) 0.00043(7) 0.00029(5)
N1 0.0136(5) 0.0125(5) 0.0119(5) 0.0008(4) -0.0006(4) 0.0002(4)
C2 0.0140(6) 0.0184(7) 0.0150(6) 0.0013(5) 0.0008(5) 0.0011(5)
C3 0.0154(6) 0.0255(8) 0.0154(6) 0.0040(6) 0.0010(5) -0.0018(5)
C4 0.0196(6) 0.0212(7) 0.0150(6) 0.0035(5) -0.0016(5) -0.0049(5)
C5 0.0195(6) 0.0138(6) 0.0136(6) 0.0034(5) -0.0022(5) -0.0018(5)
C6 0.0141(6) 0.0135(6) 0.0116(5) 0.0005(5) -0.0017(4) -0.0004(5)
C7 0.0150(5) 0.0124(6) 0.0146(6) -0.0002(5) -0.0009(5) 0.0017(4)
N8 0.0123(5) 0.0128(5) 0.0117(5) -0.0003(4) -0.0007(4) -0.0005(4)
C9 0.0115(6) 0.0176(7) 0.0197(6) -0.0020(6) 0.0025(5) 0.0004(5)
C10 0.0126(6) 0.0183(7) 0.0116(6) 0.0008(5) -0.0008(4) -0.0018(5)
C11 0.0141(6) 0.0274(8) 0.0140(6) 0.0005(6) 0.0001(5) -0.0048(6)
C12 0.0184(7) 0.0311(9) 0.0175(7) 0.0038(6) -0.0013(5) -0.0096(6)
C13 0.0225(8) 0.0208(8) 0.0252(8) 0.0049(6) -0.0038(6) -0.0098(6)
C14 0.0198(7) 0.0153(7) 0.0235(7) 0.0006(6) -0.0008(6) -0.0030(5)
N15 0.0142(5) 0.0153(6) 0.0163(5) -0.0006(5) -0.0008(4) -0.0026(4)
C16 0.0163(6) 0.0166(7) 0.0126(6) -0.0021(5) -0.0003(5) -0.0003(5)
C17 0.0177(7) 0.0205(7) 0.0118(6) 0.0011(5) -0.0003(4) -0.0004(5)
O18 0.0185(5) 0.0163(5) 0.0141(5) 0.0028(4) -0.0004(4) 0.0018(4)
C19 0.0202(7) 0.0174(7) 0.0187(6) 0.0067(6) -0.0032(5) 0.0011(5)
C20 0.0178(6) 0.0174(7) 0.0225(7) 0.0054(6) -0.0008(5) 0.0040(5)
O21 0.0174(4) 0.0174(5) 0.0175(5) 0.0014(4) 0.0004(4) 0.0044(4)
N30 0.0173(6) 0.0130(5) 0.0157(6) -0.0013(4) -0.0028(4) 0.0000(4)
O31 0.0246(6) 0.0162(6) 0.0154(5) -0.0012(4) -0.0048(4) 0.0058(4)
O32 0.0192(5) 0.0173(5) 0.0252(6) -0.0018(4) 0.0028(4) 0.0040(4)
O33 0.0415(8) 0.0246(7) 0.0137(5) -0.0021(5) -0.0066(5) 0.0071(6)
N40 0.0182(6) 0.0172(6) 0.0184(6) -0.0008(5) 0.0017(5) -0.0015(4)
O41 0.0155(5) 0.0258(6) 0.0286(6) -0.0077(5) -0.0023(5) -0.0015(4)
O42 0.0234(6) 0.0361(8) 0.0515(9) -0.0260(7) 0.0057(6) -0.0102(6)
O43 0.0264(6) 0.0287(7) 0.0479(9) -0.0145(7) 0.0178(6) -0.0025(5)

loop_
_atom_type_symbol
_atom_type_description
_atom_type_scat_dispersion_real
_atom_type_scat_dispersion_imag
_atom_type_scat_source
C C 0.0033 0.0016 'International Tables Vol C Tables 4.2.6.8 and 6.1.1.4'
H H 0.0000 0.0000 'International Tables Vol C Tables 4.2.6.8 and 6.1.1.4'
N N 0.0061 0.0033 'International Tables Vol C Tables 4.2.6.8 and 6.1.1.4'
O O 0.0106 0.0060 'International Tables Vol C Tables 4.2.6.8 and 6.1.1.4'
Zn Zn 0.2839 1.4301 'International Tables Vol C Tables 4.2.6.8 and 6.1.1.4'

loop_
_geom_angle_atom_site_label_1
_geom_angle_atom_site_label_2
_geom_angle_atom_site_label_3
_geom_angle
_geom_angle_site_symmetry_1
_geom_angle_site_symmetry_3
_geom_angle_publ_flag
N1 Zn1 N15 154.17(5) . . ?
N1 Zn1 O21 108.39(5) . . ?
N15 Zn1 O21 97.42(5) . . ?
N1 Zn1 O31 88.39(5) . . ?
N15 Zn1 O31 97.09(5) . . ?
O21 Zn1 O31 80.40(5) . . ?
N1 Zn1 O18 94.94(5) . . ?
N15 Zn1 O18 91.50(5) . . ?
O21 Zn1 O18 73.10(5) . . ?
O31 Zn1 O18 152.99(4) . . ?
N1 Zn1 N8 77.86(5) . . ?
N15 Zn1 N8 79.42(5) . . ?
O21 Zn1 N8 149.29(5) . . ?
O31 Zn1 N8 130.28(5) . . ?
O18 Zn1 N8 76.44(4) . . ?
C6 N1 C2 119.89(13) . . ?
C6 N1 Zn1 116.90(10) . . ?
C2 N1 Zn1 123.09(11) . . ?
N1 C2 C3 121.82(15) . . ?
C4 C3 C2 118.71(15) . . ?
C3 C4 C5 119.18(15) . . ?
C4 C5 C6 119.32(15) . . ?
N1 C6 C5 121.05(13) . . ?
N1 C6 C7 117.38(13) . . ?
C5 C6 C7 121.51(13) . . ?
N8 C7 C6 110.42(11) . . ?
C7 N8 C9 113.57(11) . . ?
C7 N8 C16 109.56(12) . . ?
C9 N8 C16 112.05(12) . . ?
C7 N8 Zn1 106.02(9) . . ?
C9 N8 Zn1 106.95(9) . . ?
C16 N8 Zn1 108.35(9) . . ?
N8 C9 C10 112.53(12) . . ?
N15 C10 C11 121.51(15) . . ?
N15 C10 C9 117.24(13) . . ?
C11 C10 C9 121.18(14) . . ?
C12 C11 C10 118.90(16) . . ?
C11 C12 C13 119.54(15) . . ?
C14 C13 C12 118.71(16) . . ?
N15 C14 C13 122.12(16) . . ?
C10 N15 C14 119.22(13) . . ?
C10 N15 Zn1 117.12(10) . . ?
C14 N15 Zn1 123.48(11) . . ?
N8 C16 C17 111.91(13) . . ?
O18 C17 C16 105.82(13) . . ?
C17 O18 C19 114.57(13) . . ?
C17 O18 Zn1 110.97(9) . . ?
C19 O18 Zn1 111.27(9) . . ?
O18 C19 C20 104.77(13) . . ?
O21 C20 C19 107.19(12) . . ?
C20 O21 Zn1 118.70(10) . . ?
O33 N30 O32 121.86(14) . . ?
O33 N30 O31 119.58(14) . . ?
O32 N30 O31 118.56(14) . . ?
N30 O31 Zn1 109.41(10) . . ?
O43 N40 O42 121.63(15) . . ?
O43 N40 O41 119.17(15) . . ?
O42 N40 O41 119.19(14) . . ?

loop_
_geom_bond_atom_site_label_1
_geom_bond_atom_site_label_2
_geom_bond_distance
_geom_bond_site_symmetry_2
_geom_bond_publ_flag
Zn1 N1 2.0580(13) . ?
Zn1 N15 2.0590(13) . ?
Zn1 O21 2.1025(11) . ?
Zn1 O31 2.1254(13) . ?
Zn1 O18 2.2426(12) . ?
Zn1 N8 2.2465(13) . ?
N1 C6 1.3363(19) . ?
N1 C2 1.3430(19) . ?
C2 C3 1.385(2) . ?
C3 C4 1.382(2) . ?
C4 C5 1.385(2) . ?
C5 C6 1.390(2) . ?
C6 C7 1.515(2) . ?
C7 N8 1.4691(19) . ?
N8 C9 1.4709(19) . ?
N8 C16 1.4839(19) . ?
C9 C10 1.511(2) . ?
C10 N15 1.343(2) . ?
C10 C11 1.391(2) . ?
C11 C12 1.382(3) . ?
C12 C13 1.383(3) . ?
C13 C14 1.381(2) . ?
C14 N15 1.347(2) . ?
C16 C17 1.499(2) . ?
C17 O18 1.427(2) . ?
O18 C19 1.4286(19) . ?
C19 C20 1.503(2) . ?
C20 O21 1.434(2) . ?
N30 O33 1.2353(19) . ?
N30 O32 1.2455(17) . ?
N30 O31 1.2778(18) . ?
N40 O43 1.2343(19) . ?
N40 O42 1.237(2) . ?
N40 O41 1.2709(18) . ?
